data_4103571
loop_
_publ_author_name
'Matthew W. Powner'
'John D. Sutherland'
'Jack W. Szostak'

_publ_section_title
;
 Chemoselective Multicomponent One-Pot Assembly of Purine Precursors in
 Water
;
_journal_name_full 'Journal of the American Chemical Society'
_journal_page_first 16677
_journal_page_last 16688
_journal_paper_doi 10.1021/ja108197s
_journal_volume 132
_journal_year 2010
_chemical_absolute_configuration rm
_chemical_formula_sum 'C10 H14 N6 O4'
_chemical_formula_weight 282.27
_chemical_name_systematic
; 
 ? 
;
_space_group_IT_number 19
_symmetry_cell_setting orthorhombic
_symmetry_space_group_name_Hall 'P 2ac 2ab'
_symmetry_space_group_name_H-M 'P 21 21 21'
_atom_sites_solution_hydrogens geom
_atom_sites_solution_primary direct
_atom_sites_solution_secondary difmap
_audit_creation_method SHELXL-97
_cell_angle_alpha 90.00
_cell_angle_beta 90.00
_cell_angle_gamma 90.00
_cell_formula_units_Z 4
_cell_length_a 7.7490(2)
_cell_length_b 11.1967(3)
_cell_length_c 14.0827(4)
_cell_measurement_reflns_used 21921
_cell_measurement_temperature 100(2)
_cell_measurement_theta_max 27.4
_cell_measurement_theta_min 2.32
_cell_volume 1221.86(6)
_computing_cell_refinement 'SAINT 7.46A (Bruker-AXS, 2009)'
_computing_data_collection 'APEX2 v2009.3.0 (Bruker-AXS, 2009)'
_computing_data_reduction 'SAINT 7.46A (Bruker-AXS, 2009)'
_computing_molecular_graphics 'Bruker SHELXTL'
_computing_publication_material 'Bruker SHELXTL'
_computing_structure_refinement 'SHELXL-97 (Sheldrick, 2008)'
_computing_structure_solution 'SHELXS-97 (Sheldrick, 2008)'
_diffrn_ambient_temperature 100(2)
_diffrn_measured_fraction_theta_full 1.000
_diffrn_measured_fraction_theta_max 1.000
_diffrn_measurement_device_type 'CCD area detector'
_diffrn_measurement_method 'phi and omega scans'
_diffrn_radiation_monochromator graphite
_diffrn_radiation_source 'fine-focus sealed tube'
_diffrn_radiation_type MoK\a
_diffrn_radiation_wavelength 0.71073
_diffrn_reflns_av_R_equivalents 0.0326
_diffrn_reflns_av_sigmaI/netI 0.0137
_diffrn_reflns_limit_h_max 10
_diffrn_reflns_limit_h_min -10
_diffrn_reflns_limit_k_max 14
_diffrn_reflns_limit_k_min -14
_diffrn_reflns_limit_l_max 18
_diffrn_reflns_limit_l_min -18
_diffrn_reflns_number 34044
_diffrn_reflns_theta_full 27.47
_diffrn_reflns_theta_max 27.47
_diffrn_reflns_theta_min 2.32
_exptl_absorpt_coefficient_mu 0.122
_exptl_absorpt_correction_T_max 0.9714
_exptl_absorpt_correction_T_min 0.9621
_exptl_absorpt_correction_type multi-scan
_exptl_absorpt_process_details sadabs
_exptl_crystal_density_diffrn 1.534
_exptl_crystal_density_method 'not measured'
_exptl_crystal_F_000 592
_exptl_crystal_size_max 0.32
_exptl_crystal_size_mid 0.26
_exptl_crystal_size_min 0.24
_refine_diff_density_max 0.319
_refine_diff_density_min -0.151
_refine_diff_density_rms 0.043
_refine_ls_abs_structure_details 'Flack H D (1983), Acta Cryst. A39, 876-881'
_refine_ls_abs_structure_Flack 0.5(8)
_refine_ls_extinction_method none
_refine_ls_goodness_of_fit_ref 1.021
_refine_ls_hydrogen_treatment mixed
_refine_ls_matrix_type full
_refine_ls_number_parameters 209
_refine_ls_number_reflns 2803
_refine_ls_number_restraints 0
_refine_ls_restrained_S_all 1.021
_refine_ls_R_factor_all 0.0305
_refine_ls_R_factor_gt 0.0302
_refine_ls_shift/su_max 0.001
_refine_ls_shift/su_mean 0.000
_refine_ls_structure_factor_coef Fsqd
_refine_ls_weighting_details 'calc w=1/[\s^2^(Fo^2^)+(0.0474P)^2^+0.3327P] where P=(Fo^2^+2Fc^2^)/3'
_refine_ls_weighting_scheme calc
_refine_ls_wR_factor_gt 0.0779
_refine_ls_wR_factor_ref 0.0781
_reflns_number_gt 2766
_reflns_number_total 2803
_reflns_threshold_expression >2sigma(I)
_cod_data_source_file ja108197s_si_006.cif
_cod_data_source_block MP2-004-3
_cod_depositor_comments
;
The following automatic conversions were performed:

'_symmetry_cell_setting' value 'ORTHORHOMBIC' changed to
'orthorhombic' according to the built-in table from CIF Core
dictionary named 'cif_core.dic' version 2.4.1 from 2010-06-29.

Automatic conversion script
Id: cif_fix_values 1715 2011-07-08 13:25:40Z adriana 
;
_cod_database_code 4103571

loop_
_symmetry_equiv_pos_as_xyz
'x, y, z'
'x+1/2, -y+1/2, -z'
'-x, y+1/2, -z+1/2'
'-x+1/2, -y, z+1/2'

loop_
_atom_site_label
_atom_site_type_symbol
_atom_site_fract_x
_atom_site_fract_y
_atom_site_fract_z
_atom_site_U_iso_or_equiv
_atom_site_adp_type
_atom_site_occupancy
_atom_site_symmetry_multiplicity
_atom_site_calc_flag
_atom_site_refinement_flags
O1 O 0.95596(12) 0.77888(8) 0.58162(6) 0.0214(2) Uani 1 1 d .
O2 O 0.58384(13) 0.70968(9) 0.84876(7) 0.0238(2) Uani 1 1 d .
H2O H 0.597(3) 0.6778(18) 0.9077(15) 0.040(5) Uiso 1 1 d .
O3 O 0.54022(12) 0.46754(9) 0.79068(7) 0.0226(2) Uani 1 1 d .
H3O H 0.621(3) 0.4162(18) 0.8059(14) 0.033(5) Uiso 1 1 d .
O4 O 0.67722(14) 1.01514(10) 0.91595(7) 0.0291(2) Uani 1 1 d .
N1 N 1.13673(17) 0.91331(12) 0.51586(9) 0.0258(3) Uani 1 1 d .
H1NA H 1.046(3) 0.9338(19) 0.4820(16) 0.045(6) Uiso 1 1 d .
H1NB H 1.221(3) 0.9619(18) 0.5218(14) 0.034(5) Uiso 1 1 d .
N2 N 1.20126(15) 0.82091(11) 0.66267(8) 0.0218(2) Uani 1 1 d .
N3 N 0.79962(14) 0.86588(10) 0.75954(7) 0.0180(2) Uani 1 1 d .
H3N H 0.704(2) 0.9021(16) 0.7765(12) 0.025(4) Uiso 1 1 d .
N4 N 1.09431(14) 0.87439(10) 0.95969(8) 0.0209(2) Uani 1 1 d .
N5 N 1.06776(14) 0.79460(10) 0.81573(7) 0.0179(2) Uani 1 1 d .
N6 N 0.81716(17) 1.00748(13) 1.05686(9) 0.0282(3) Uani 1 1 d .
H6NA H 0.739(3) 1.047(2) 1.0810(14) 0.040(6) Uiso 1 1 d .
H6NB H 0.905(3) 0.9879(17) 1.0918(13) 0.032(5) Uiso 1 1 d .
C1 C 1.10606(17) 0.83991(12) 0.58886(9) 0.0205(3) Uani 1 1 d .
C2 C 1.10797(16) 0.73794(12) 0.72407(9) 0.0184(2) Uani 1 1 d .
H2A H 1.1770 0.6636 0.7341 0.022 Uiso 1 1 calc R
C3 C 0.93877(16) 0.70920(11) 0.66787(8) 0.0182(2) Uani 1 1 d .
H3A H 0.9337 0.6221 0.6523 0.022 Uiso 1 1 calc R
C4 C 0.77107(15) 0.74851(11) 0.71590(9) 0.0169(2) Uani 1 1 d .
H4A H 0.6820 0.7585 0.6652 0.020 Uiso 1 1 calc R
C5 C 0.92231(16) 0.86171(10) 0.82978(9) 0.0168(2) Uani 1 1 d .
C6 C 0.93743(17) 0.91047(11) 0.91956(8) 0.0177(2) Uani 1 1 d .
C7 C 1.16794(17) 0.80587(13) 0.89570(9) 0.0210(3) Uani 1 1 d .
H7A H 1.2771 0.7687 0.9038 0.025 Uiso 1 1 calc R
C8 C 0.70356(16) 0.65358(11) 0.78653(8) 0.0174(2) Uani 1 1 d .
H8A H 0.8016 0.6190 0.8236 0.021 Uiso 1 1 calc R
C9 C 0.61215(17) 0.55596(12) 0.73069(9) 0.0212(3) Uani 1 1 d .
H9A H 0.5192 0.5922 0.6920 0.025 Uiso 1 1 calc R
H9B H 0.6954 0.5179 0.6868 0.025 Uiso 1 1 calc R
C10 C 0.80235(18) 0.98212(12) 0.96440(9) 0.0214(3) Uani 1 1 d .

loop_
_atom_site_aniso_label
_atom_site_aniso_U_11
_atom_site_aniso_U_22
_atom_site_aniso_U_33
_atom_site_aniso_U_23
_atom_site_aniso_U_13
_atom_site_aniso_U_12
O1 0.0216(4) 0.0269(5) 0.0158(4) 0.0023(4) 0.0005(3) -0.0033(4)
O2 0.0256(5) 0.0276(5) 0.0184(4) 0.0017(4) 0.0068(4) 0.0039(4)
O3 0.0181(4) 0.0230(4) 0.0266(5) 0.0031(4) 0.0033(4) -0.0014(4)
O4 0.0284(5) 0.0366(6) 0.0223(5) -0.0076(4) -0.0067(4) 0.0140(5)
N1 0.0238(6) 0.0318(6) 0.0217(5) 0.0053(5) 0.0012(5) -0.0041(5)
N2 0.0189(5) 0.0278(6) 0.0186(5) 0.0002(4) 0.0022(4) -0.0008(4)
N3 0.0172(5) 0.0192(5) 0.0174(5) -0.0016(4) -0.0019(4) 0.0033(4)
N4 0.0181(5) 0.0260(5) 0.0188(5) 0.0014(4) -0.0019(4) -0.0006(4)
N5 0.0163(5) 0.0210(5) 0.0164(5) -0.0002(4) -0.0005(4) 0.0026(4)
N6 0.0246(6) 0.0389(7) 0.0210(5) -0.0102(5) -0.0042(5) 0.0103(5)
C1 0.0193(6) 0.0238(6) 0.0184(6) -0.0029(5) 0.0035(5) 0.0002(5)
C2 0.0167(5) 0.0211(6) 0.0173(6) -0.0014(5) 0.0011(5) 0.0031(5)
C3 0.0198(6) 0.0194(5) 0.0154(5) 0.0002(4) 0.0026(4) 0.0010(5)
C4 0.0169(5) 0.0185(5) 0.0153(5) -0.0002(4) 0.0002(4) 0.0009(5)
C5 0.0170(6) 0.0165(5) 0.0171(5) 0.0007(4) 0.0013(4) 0.0006(4)
C6 0.0186(6) 0.0181(5) 0.0164(5) -0.0001(4) -0.0018(5) 0.0002(5)
C7 0.0180(6) 0.0273(6) 0.0177(6) 0.0027(5) -0.0018(5) 0.0013(5)
C8 0.0172(6) 0.0200(6) 0.0151(5) 0.0006(4) 0.0012(5) 0.0018(5)
C9 0.0207(6) 0.0241(6) 0.0188(6) -0.0003(5) 0.0015(5) -0.0037(5)
C10 0.0219(6) 0.0217(6) 0.0205(6) -0.0035(5) -0.0014(5) 0.0013(5)

loop_
_atom_type_symbol
_atom_type_description
_atom_type_scat_dispersion_real
_atom_type_scat_dispersion_imag
_atom_type_scat_source
C C 0.0033 0.0016 'International Tables Vol C Tables 4.2.6.8 and 6.1.1.4'
H H 0.0000 0.0000 'International Tables Vol C Tables 4.2.6.8 and 6.1.1.4'
N N 0.0061 0.0033 'International Tables Vol C Tables 4.2.6.8 and 6.1.1.4'
O O 0.0106 0.0060 'International Tables Vol C Tables 4.2.6.8 and 6.1.1.4'

loop_
_geom_angle_atom_site_label_1
_geom_angle_atom_site_label_2
_geom_angle_atom_site_label_3
_geom_angle
C1 O1 C3 106.72(10)
C8 O2 H2O 108.5(13)
C9 O3 H3O 108.7(13)
C1 N1 H1NA 115.6(14)
C1 N1 H1NB 116.8(14)
H1NA N1 H1NB 120.0(19)
C1 N2 C2 107.35(11)
C5 N3 C4 112.06(10)
C5 N3 H3N 113.9(12)
C4 N3 H3N 113.5(12)
C7 N4 C6 105.59(11)
C5 N5 C7 107.24(10)
C5 N5 C2 122.53(10)
C7 N5 C2 129.72(11)
C10 N6 H6NA 117.1(14)
C10 N6 H6NB 124.4(13)
H6NA N6 H6NB 118.4(18)
N2 C1 N1 128.17(13)
N2 C1 O1 117.92(12)
N1 C1 O1 113.90(12)
N2 C2 N5 110.48(10)
N2 C2 C3 104.25(10)
N5 C2 C3 110.79(10)
N2 C2 H2A 110.4
N5 C2 H2A 110.4
C3 C2 H2A 110.4
O1 C3 C4 107.08(10)
O1 C3 C2 103.65(9)
C4 C3 C2 115.39(10)
O1 C3 H3A 110.1
C4 C3 H3A 110.1
C2 C3 H3A 110.1
N3 C4 C3 108.35(10)
N3 C4 C8 113.40(10)
C3 C4 C8 111.96(10)
N3 C4 H4A 107.6
C3 C4 H4A 107.6
C8 C4 H4A 107.6
N5 C5 N3 118.99(11)
N5 C5 C6 106.22(11)
N3 C5 C6 134.78(12)
C5 C6 N4 109.20(11)
C5 C6 C10 123.44(12)
N4 C6 C10 127.27(11)
N4 C7 N5 111.75(11)
N4 C7 H7A 124.1
N5 C7 H7A 124.1
O2 C8 C9 109.40(10)
O2 C8 C4 108.25(10)
C9 C8 C4 108.59(10)
O2 C8 H8A 110.2
C9 C8 H8A 110.2
C4 C8 H8A 110.2
O3 C9 C8 112.16(10)
O3 C9 H9A 109.2
C8 C9 H9A 109.2
O3 C9 H9B 109.2
C8 C9 H9B 109.2
H9A C9 H9B 107.9
O4 C10 N6 122.59(13)
O4 C10 C6 119.01(11)
N6 C10 C6 118.39(12)

loop_
_geom_bond_atom_site_label_1
_geom_bond_atom_site_label_2
_geom_bond_distance
O1 C1 1.3529(16)
O1 C3 1.4497(15)
O2 C8 1.4223(15)
O2 H2O 0.91(2)
O3 C9 1.4158(16)
O3 H3O 0.88(2)
O4 C10 1.2419(17)
N1 C1 1.3373(18)
N1 H1NA 0.88(2)
N1 H1NB 0.86(2)
N2 C1 1.2923(18)
N2 C2 1.4605(17)
N3 C5 1.3728(16)
N3 C4 1.4675(16)
N3 H3N 0.879(19)
N4 C7 1.3139(17)
N4 C6 1.4001(16)
N5 C5 1.3690(16)
N5 C7 1.3737(16)
N5 C2 1.4717(15)
N6 C10 1.3376(17)
N6 H6NA 0.82(2)
N6 H6NB 0.87(2)
C2 C3 1.5649(17)
C2 H2A 1.0000
C3 C4 1.5297(17)
C3 H3A 1.0000
C4 C8 1.5469(17)
C4 H4A 1.0000
C5 C6 1.3821(17)
C6 C10 1.4622(18)
C7 H7A 0.9500
C8 C9 1.5214(18)
C8 H8A 1.0000
C9 H9A 0.9900
C9 H9B 0.9900

loop_
_geom_hbond_atom_site_label_D
_geom_hbond_atom_site_label_H
_geom_hbond_atom_site_label_A
_geom_hbond_distance_DH
_geom_hbond_distance_HA
_geom_hbond_distance_DA
_geom_hbond_angle_DHA
_geom_hbond_site_symmetry_A
O2 H2O N4 0.91(2) 1.96(2) 2.8583(15) 171.0(19) 2_467
O3 H3O N2 0.88(2) 1.80(2) 2.6721(15) 175.5(19) 3_746
N1 H1NA O4 0.88(2) 2.04(2) 2.9223(17) 174(2) 4_674
N1 H1NB N4 0.86(2) 2.48(2) 3.2589(17) 151.1(18) 4_774
N3 H3N O3 0.879(19) 2.237(19) 2.9548(14) 138.6(15) 3_656
N3 H3N O4 0.879(19) 2.346(18) 2.9231(15) 123.4(15) .
N6 H6NA O1 0.82(2) 2.47(2) 3.2130(16) 151.4(19) 4_675
N6 H6NB O3 0.87(2) 2.022(19) 2.7705(16) 143.9(17) 2_567

loop_
_geom_torsion_atom_site_label_1
_geom_torsion_atom_site_label_2
_geom_torsion_atom_site_label_3
_geom_torsion_atom_site_label_4
_geom_torsion
C2 N2 C1 N1 177.18(13)
C2 N2 C1 O1 -3.35(16)
C3 O1 C1 N2 3.37(15)
C3 O1 C1 N1 -177.09(11)
C1 N2 C2 N5 -117.25(12)
C1 N2 C2 C3 1.81(13)
C5 N5 C2 N2 86.80(14)
C7 N5 C2 N2 -83.91(15)
C5 N5 C2 C3 -28.21(15)
C7 N5 C2 C3 161.07(13)
C1 O1 C3 C4 120.68(11)
C1 O1 C3 C2 -1.76(12)
N2 C2 C3 O1 0.02(12)
N5 C2 C3 O1 118.87(10)
N2 C2 C3 C4 -116.72(11)
N5 C2 C3 C4 2.13(14)
C5 N3 C4 C3 -63.12(13)
C5 N3 C4 C8 61.82(13)
O1 C3 C4 N3 -74.83(12)
C2 C3 C4 N3 39.95(13)
O1 C3 C4 C8 159.38(10)
C2 C3 C4 C8 -85.84(13)
C7 N5 C5 N3 179.91(11)
C2 N5 C5 N3 7.37(17)
C7 N5 C5 C6 -1.06(13)
C2 N5 C5 C6 -173.59(11)
C4 N3 C5 N5 41.20(15)
C4 N3 C5 C6 -137.50(14)
N5 C5 C6 N4 0.98(14)
N3 C5 C6 N4 179.79(13)
N5 C5 C6 C10 -175.77(11)
N3 C5 C6 C10 3.0(2)
C7 N4 C6 C5 -0.50(14)
C7 N4 C6 C10 176.09(13)
C6 N4 C7 N5 -0.18(15)
C5 N5 C7 N4 0.79(15)
C2 N5 C7 N4 172.61(12)
N3 C4 C8 O2 38.77(13)
C3 C4 C8 O2 161.75(10)
N3 C4 C8 C9 157.45(10)
C3 C4 C8 C9 -79.57(13)
O2 C8 C9 O3 -59.69(14)
C4 C8 C9 O3 -177.64(10)
C5 C6 C10 O4 -10.1(2)
N4 C6 C10 O4 173.75(13)
C5 C6 C10 N6 168.58(13)
N4 C6 C10 N6 -7.6(2)
